data_7107668
loop_
_publ_author_name
'P. Ricardo Girling'
'Andrei Batsanov'
'Hong Shen'
'Andrew Whiting'

_publ_section_title
;
 A multicomponent formal [1+2+2+1]-cycloaddition for the Synthesis of
 dihydropyridines
;
_journal_name_full Chem.Commun.
_journal_page_first 4893
_journal_page_last 4895
_journal_paper_doi 10.1039/c2cc31495a
_journal_volume 48
_journal_year 2012
_chemical_formula_moiety 'C22 H20 N2 O4'
_chemical_formula_sum 'C22 H20 N2 O4'
_chemical_formula_weight 376.40
_chemical_melting_point 457.7(5)
_chemical_name_systematic
;
1,1'-(1-Benzyl-4-(4-nitrophenyl)-1,4-dihydropyridine-3,5-diyl)diethanone
;
_space_group_crystal_system monoclinic
_space_group_IT_number 14
_space_group_name_Hall '-P 2ybc'
_space_group_name_H-M_alt 'P 1 21/c 1'
_symmetry_space_group_name_Hall '-P 2ybc'
_symmetry_space_group_name_H-M 'P 1 21/c 1'
_atom_sites_solution_hydrogens geom
_atom_sites_solution_primary direct
_atom_sites_solution_secondary difmap
_audit_creation_date 2011-11-30
_audit_creation_method
;
Olex2 1.1-beta (compiled 2011.11.01 svn.r2039, GUI svn.r3906)
;
_cell_angle_alpha 90.00
_cell_angle_beta 110.968(10)
_cell_angle_gamma 90.00
_cell_formula_units_Z 4
_cell_length_a 8.5606(5)
_cell_length_b 21.0536(10)
_cell_length_c 10.9717(7)
_cell_measurement_reflns_used 4689
_cell_measurement_temperature 120
_cell_measurement_theta_max 29.95
_cell_measurement_theta_min 2.21
_cell_volume 1846.5(2)
_computing_cell_refinement 'SAINT v7.46A (Bruker, 2008)'
_computing_data_collection 'SMART v5.630 (Bruker, 2003)'
_computing_data_reduction 'SAINT v7.46A (Bruker, 2008)'
_computing_molecular_graphics
;
O. V. Dolomanov, L. J. Bourhis, R. J. Gildea, J. A. K. Howard and H. Puschmann,
OLEX2: a complete structure solution, refinement and analysis program.
J. Appl. Cryst. (2009). 42, 339-341.
;
_computing_publication_material
;
O. V. Dolomanov, L. J. Bourhis, R. J. Gildea, J. A. K. Howard and H. Puschmann,
OLEX2: a complete structure solution, refinement and analysis program.
J. Appl. Cryst. (2009). 42, 339-341.
;
_computing_structure_refinement
;
XL, G.M. Sheldrick, Acta Cryst.
(2008). A64, 112-122
;
_computing_structure_solution "'XS, G.M. Sheldrick, Acta Cryst. (2008). A64, 112-122"
_diffrn_ambient_temperature 120
_diffrn_detector 'CCD area detector'
_diffrn_detector_area_resol_mean 5.6
_diffrn_detector_type 'Bruker SMART CCD 6000 area detector'
_diffrn_measured_fraction_theta_full 1.000
_diffrn_measured_fraction_theta_max 1.000
_diffrn_measurement_device 'three-circle diffractometer'
_diffrn_measurement_device_type 'Bruker SMART CCD 6000 area detector'
_diffrn_measurement_method '\w scans'
_diffrn_radiation_monochromator graphite
_diffrn_radiation_probe x-ray
_diffrn_radiation_type MoK\a
_diffrn_radiation_wavelength 0.71073
_diffrn_radiation_xray_symbol K-L~3~
_diffrn_reflns_av_R_equivalents 0.0401
_diffrn_reflns_av_unetI/netI 0.0343
_diffrn_reflns_limit_h_max 10
_diffrn_reflns_limit_h_min -11
_diffrn_reflns_limit_k_max 27
_diffrn_reflns_limit_k_min -27
_diffrn_reflns_limit_l_max 14
_diffrn_reflns_limit_l_min -14
_diffrn_reflns_number 19286
_diffrn_reflns_theta_full 27.50
_diffrn_reflns_theta_max 27.50
_diffrn_reflns_theta_min 1.93
_diffrn_source 'sealed X-ray tube'
_diffrn_source_current 35.0
_diffrn_source_power 1.75
_diffrn_source_target Mo
_diffrn_source_voltage 50.0
_diffrn_standards_number 0
_exptl_absorpt_coefficient_mu 0.094
_exptl_absorpt_correction_T_max 0.8622
_exptl_absorpt_correction_T_min 0.7285
_exptl_absorpt_correction_type multi-scan
_exptl_absorpt_process_details
;
SADABS-2008/1 (Bruker,2008) was used for absorption correction.
R(int) was 0.0668 before and 0.0578 after correction.
The Ratio of minimum to maximum transmission is 0.8449.
The \l/2 correction factor is 0.0015.
;
_exptl_crystal_colour yellow
_exptl_crystal_density_diffrn 1.354
_exptl_crystal_density_method 'not measured'
_exptl_crystal_description 'irregular block'
_exptl_crystal_F_000 792
_exptl_crystal_size_max 0.37
_exptl_crystal_size_mid 0.24
_exptl_crystal_size_min 0.13
_refine_diff_density_max 0.320
_refine_diff_density_min -0.211
_refine_diff_density_rms 0.050
_refine_ls_extinction_method none
_refine_ls_goodness_of_fit_ref 1.033
_refine_ls_hydrogen_treatment constr
_refine_ls_matrix_type full
_refine_ls_number_parameters 257
_refine_ls_number_reflns 4234
_refine_ls_number_restraints 0
_refine_ls_restrained_S_all 1.033
_refine_ls_R_factor_all 0.0618
_refine_ls_R_factor_gt 0.0447
_refine_ls_shift/su_max 0.001
_refine_ls_shift/su_mean 0.000
_refine_ls_structure_factor_coef Fsqd
_refine_ls_weighting_details 'calc w=1/[\s^2^(Fo^2^)+(0.0610P)^2^+0.6647P] where P=(Fo^2^+2Fc^2^)/3'
_refine_ls_weighting_scheme calc
_refine_ls_wR_factor_gt 0.1125
_refine_ls_wR_factor_ref 0.1258
_reflns_number_gt 3243
_reflns_number_total 4234
_reflns_threshold_expression I>2\s(I)
_cod_data_source_file c2cc31495a.txt
_cod_data_source_block \b-4a
_cod_database_code 7107668

loop_
_space_group_symop_id
_space_group_symop_operation_xyz
1 'x, y, z'
2 '-x, y+1/2, -z+1/2'
3 '-x, -y, -z'
4 'x, -y-1/2, z-1/2'

loop_
_atom_site_label
_atom_site_type_symbol
_atom_site_fract_x
_atom_site_fract_y
_atom_site_fract_z
_atom_site_U_iso_or_equiv
_atom_site_adp_type
_atom_site_occupancy
_atom_site_symmetry_multiplicity
_atom_site_calc_flag
_atom_site_refinement_flags
O1 O 0.16092(15) 0.69505(5) 0.81580(12) 0.0317(3) Uani 1 1 d .
O2 O 0.68837(15) 0.56416(6) 0.94739(11) 0.0314(3) Uani 1 1 d .
O3 O -0.01745(15) 0.37507(6) 0.62289(12) 0.0352(3) Uani 1 1 d .
O4 O 0.06997(15) 0.37859(5) 0.46063(12) 0.0331(3) Uani 1 1 d .
N1 N 0.51808(16) 0.69707(6) 0.57529(12) 0.0234(3) Uani 1 1 d .
N2 N 0.06211(16) 0.40021(6) 0.56239(13) 0.0266(3) Uani 1 1 d .
C1 C 0.5572(2) 0.72308(7) 0.46583(15) 0.0260(3) Uani 1 1 d .
H1A H 0.6766 0.7356 0.4974 0.031 Uiso 1 1 d R
H1B H 0.4896 0.7619 0.4337 0.031 Uiso 1 1 d R
C2 C 0.37101(19) 0.71272(7) 0.59229(14) 0.0230(3) Uani 1 1 d .
H2 H 0.2993 0.7433 0.5359 0.028 Uiso 1 1 d R
C3 C 0.32527(18) 0.68613(7) 0.68646(14) 0.0224(3) Uani 1 1 d .
C4 C 0.42307(18) 0.63047(7) 0.76639(14) 0.0214(3) Uani 1 1 d .
H4 H 0.4307 0.6360 0.8589 0.026 Uiso 1 1 calc R
C5 C 0.59861(18) 0.62995(7) 0.76350(14) 0.0212(3) Uani 1 1 d .
C6 C 0.63285(19) 0.65983(7) 0.66715(14) 0.0227(3) Uani 1 1 d .
H6 H 0.7409 0.6548 0.6626 0.027 Uiso 1 1 d R
C7 C 0.18416(19) 0.71213(7) 0.71684(15) 0.0254(3) Uani 1 1 d .
C8 C 0.0717(2) 0.76138(8) 0.62767(18) 0.0318(4) Uani 1 1 d .
H8A H -0.0206 0.7714 0.6576 0.050(4) Uiso 1 1 d R
H8B H 0.0264 0.7447 0.5385 0.050(4) Uiso 1 1 d R
H8C H 0.1361 0.8001 0.6291 0.050(4) Uiso 1 1 d R
C9 C 0.72562(19) 0.59240(7) 0.86380(14) 0.0236(3) Uani 1 1 d .
C10 C 0.9011(2) 0.58850(9) 0.86299(17) 0.0332(4) Uani 1 1 d .
H10A H 0.9515 0.6309 0.8771 0.050(3) Uiso 1 1 d R
H10B H 0.8979 0.5721 0.7786 0.050(3) Uiso 1 1 d R
H10C H 0.9679 0.5600 0.9328 0.050(3) Uiso 1 1 d R
C11 C 0.5242(2) 0.67690(7) 0.35337(14) 0.0256(3) Uani 1 1 d .
C12 C 0.6245(2) 0.67912(8) 0.27784(15) 0.0304(4) Uani 1 1 d .
H12 H 0.7133 0.7090 0.2982 0.037 Uiso 1 1 d R
C13 C 0.5960(2) 0.63817(9) 0.17323(16) 0.0356(4) Uani 1 1 d .
H13 H 0.6644 0.6404 0.1217 0.043 Uiso 1 1 d R
C14 C 0.4679(2) 0.59399(9) 0.14377(16) 0.0387(4) Uani 1 1 d .
H14 H 0.4494 0.5654 0.0730 0.046 Uiso 1 1 d R
C15 C 0.3672(2) 0.59175(9) 0.21763(17) 0.0371(4) Uani 1 1 d .
H15 H 0.2790 0.5616 0.1972 0.044 Uiso 1 1 d R
C16 C 0.3940(2) 0.63342(8) 0.32221(16) 0.0300(4) Uani 1 1 d .
H16 H 0.3231 0.6320 0.3719 0.036 Uiso 1 1 d R
C17 C 0.33107(18) 0.56830(7) 0.71420(14) 0.0211(3) Uani 1 1 d .
C18 C 0.34060(19) 0.54012(7) 0.60199(15) 0.0243(3) Uani 1 1 d .
H18 H 0.4087 0.5588 0.5598 0.029 Uiso 1 1 d R
C19 C 0.2518(2) 0.48517(7) 0.55134(14) 0.0250(3) Uani 1 1 d .
H19 H 0.2574 0.4662 0.4744 0.030 Uiso 1 1 d R
C20 C 0.15508(18) 0.45863(7) 0.61529(15) 0.0228(3) Uani 1 1 d .
C21 C 0.14534(19) 0.48458(7) 0.72816(15) 0.0251(3) Uani 1 1 d .
H21 H 0.0793 0.4651 0.7712 0.030 Uiso 1 1 d R
C22 C 0.23435(19) 0.53975(7) 0.77716(15) 0.0240(3) Uani 1 1 d .
H22 H 0.2290 0.5583 0.8546 0.029 Uiso 1 1 d R

loop_
_atom_site_aniso_label
_atom_site_aniso_U_11
_atom_site_aniso_U_22
_atom_site_aniso_U_33
_atom_site_aniso_U_23
_atom_site_aniso_U_13
_atom_site_aniso_U_12
O1 0.0321(6) 0.0311(6) 0.0368(6) -0.0030(5) 0.0183(5) 0.0005(5)
O2 0.0328(6) 0.0371(7) 0.0257(6) 0.0076(5) 0.0122(5) 0.0057(5)
O3 0.0335(6) 0.0303(6) 0.0420(7) 0.0002(5) 0.0138(5) -0.0093(5)
O4 0.0345(6) 0.0283(6) 0.0331(6) -0.0083(5) 0.0077(5) -0.0050(5)
N1 0.0286(7) 0.0220(6) 0.0197(6) 0.0009(5) 0.0089(5) 0.0010(5)
N2 0.0222(6) 0.0231(6) 0.0306(7) 0.0009(5) 0.0048(5) 0.0002(5)
C1 0.0327(8) 0.0237(8) 0.0222(7) 0.0024(6) 0.0105(6) 0.0001(6)
C2 0.0249(7) 0.0199(7) 0.0210(7) -0.0031(5) 0.0042(6) 0.0008(6)
C3 0.0227(7) 0.0192(7) 0.0226(7) -0.0035(5) 0.0048(6) -0.0018(5)
C4 0.0225(7) 0.0213(7) 0.0199(7) -0.0011(5) 0.0071(6) -0.0008(6)
C5 0.0225(7) 0.0199(7) 0.0203(7) -0.0035(5) 0.0066(6) -0.0008(5)
C6 0.0236(7) 0.0212(7) 0.0225(7) -0.0026(5) 0.0072(6) -0.0011(6)
C7 0.0230(7) 0.0212(7) 0.0306(8) -0.0063(6) 0.0080(6) -0.0029(6)
C8 0.0255(8) 0.0260(8) 0.0409(9) -0.0026(7) 0.0082(7) 0.0018(6)
C9 0.0269(8) 0.0235(7) 0.0207(7) -0.0022(6) 0.0088(6) 0.0006(6)
C10 0.0251(8) 0.0409(10) 0.0321(9) 0.0090(7) 0.0085(7) 0.0060(7)
C11 0.0298(8) 0.0243(7) 0.0199(7) 0.0051(6) 0.0056(6) 0.0076(6)
C12 0.0357(9) 0.0297(8) 0.0256(8) 0.0084(6) 0.0108(7) 0.0093(7)
C13 0.0462(10) 0.0385(10) 0.0237(8) 0.0079(7) 0.0145(7) 0.0187(8)
C14 0.0504(11) 0.0381(10) 0.0200(8) -0.0006(7) 0.0033(8) 0.0174(8)
C15 0.0387(10) 0.0333(9) 0.0287(8) -0.0029(7) -0.0008(7) 0.0036(7)
C16 0.0321(9) 0.0310(8) 0.0250(8) 0.0018(6) 0.0079(7) 0.0036(7)
C17 0.0204(7) 0.0198(7) 0.0207(7) 0.0008(5) 0.0045(6) 0.0016(5)
C18 0.0276(8) 0.0227(7) 0.0234(7) 0.0001(6) 0.0102(6) -0.0017(6)
C19 0.0291(8) 0.0234(7) 0.0209(7) -0.0023(6) 0.0068(6) -0.0004(6)
C20 0.0201(7) 0.0182(7) 0.0257(7) -0.0001(5) 0.0027(6) 0.0007(5)
C21 0.0232(7) 0.0242(7) 0.0289(8) 0.0030(6) 0.0105(6) 0.0001(6)
C22 0.0252(7) 0.0249(7) 0.0227(7) 0.0005(6) 0.0096(6) 0.0024(6)

loop_
_atom_type_symbol
_atom_type_description
_atom_type_scat_dispersion_real
_atom_type_scat_dispersion_imag
_atom_type_scat_source
C C 0.0033 0.0016 'International Tables Vol C Tables 4.2.6.8 and 6.1.1.4'
H H 0.0000 0.0000 'International Tables Vol C Tables 4.2.6.8 and 6.1.1.4'
N N 0.0061 0.0033 'International Tables Vol C Tables 4.2.6.8 and 6.1.1.4'
O O 0.0106 0.0060 'International Tables Vol C Tables 4.2.6.8 and 6.1.1.4'

loop_
_geom_angle_atom_site_label_1
_geom_angle_atom_site_label_2
_geom_angle_atom_site_label_3
_geom_angle
C2 N1 C1 120.69(12)
C6 N1 C1 120.12(13)
C6 N1 C2 119.06(13)
O3 N2 O4 123.53(14)
O3 N2 C20 118.34(13)
O4 N2 C20 118.12(13)
N1 C1 H1A 108.9
N1 C1 H1B 108.9
N1 C1 C11 113.40(13)
H1A C1 H1B 107.7
C11 C1 H1A 108.9
C11 C1 H1B 108.9
N1 C2 H2 118.8
C3 C2 N1 122.26(14)
C3 C2 H2 118.9
C2 C3 C4 120.64(14)
C2 C3 C7 120.40(14)
C7 C3 C4 118.92(13)
C3 C4 H4 108.5
C3 C4 C17 109.86(11)
C5 C4 C3 109.80(12)
C5 C4 H4 108.5
C5 C4 C17 111.59(12)
C17 C4 H4 108.5
C6 C5 C4 120.56(13)
C6 C5 C9 121.82(14)
C9 C5 C4 117.50(13)
N1 C6 H6 118.6
C5 C6 N1 122.82(14)
C5 C6 H6 118.6
O1 C7 C3 119.92(14)
O1 C7 C8 120.45(14)
C3 C7 C8 119.60(14)
C7 C8 H8A 109.5
C7 C8 H8B 109.5
C7 C8 H8C 109.6
H8A C8 H8B 109.5
H8A C8 H8C 109.4
H8B C8 H8C 109.4
O2 C9 C5 119.98(14)
O2 C9 C10 120.26(14)
C5 C9 C10 119.76(13)
C9 C10 H10A 109.5
C9 C10 H10B 109.5
C9 C10 H10C 109.5
H10A C10 H10B 109.5
H10A C10 H10C 109.5
H10B C10 H10C 109.4
C12 C11 C1 119.23(15)
C16 C11 C1 121.54(15)
C16 C11 C12 119.22(15)
C11 C12 H12 119.7
C13 C12 C11 120.63(17)
C13 C12 H12 119.7
C12 C13 H13 120.0
C14 C13 C12 120.08(17)
C14 C13 H13 119.9
C13 C14 H14 120.2
C15 C14 C13 119.67(16)
C15 C14 H14 120.1
C14 C15 H15 119.7
C14 C15 C16 120.53(18)
C16 C15 H15 119.7
C11 C16 C15 119.86(17)
C11 C16 H16 120.1
C15 C16 H16 120.1
C18 C17 C4 120.63(13)
C22 C17 C4 120.16(13)
C22 C17 C18 119.20(14)
C17 C18 H18 119.6
C19 C18 C17 120.78(14)
C19 C18 H18 119.6
C18 C19 H19 120.8
C20 C19 C18 118.45(14)
C20 C19 H19 120.8
C19 C20 N2 118.51(13)
C19 C20 C21 122.31(14)
C21 C20 N2 119.17(14)
C20 C21 H21 120.8
C20 C21 C22 118.48(14)
C22 C21 H21 120.8
C17 C22 H22 119.6
C21 C22 C17 120.76(14)
C21 C22 H22 119.6

loop_
_geom_bond_atom_site_label_1
_geom_bond_atom_site_label_2
_geom_bond_distance
O1 C7 1.2258(19)
O2 C9 1.2271(18)
O3 N2 1.2281(18)
O4 N2 1.2295(18)
N1 C1 1.4637(19)
N1 C2 1.377(2)
N1 C6 1.3737(19)
N2 C20 1.4672(19)
C1 H1A 0.9902
C1 H1B 0.9901
C1 C11 1.516(2)
C2 H2 0.9498
C2 C3 1.350(2)
C3 C4 1.522(2)
C3 C7 1.469(2)
C4 H4 1.0000
C4 C5 1.514(2)
C4 C17 1.5292(19)
C5 C6 1.349(2)
C5 C9 1.470(2)
C6 H6 0.9501
C7 C8 1.512(2)
C8 H8A 0.9806
C8 H8B 0.9795
C8 H8C 0.9805
C9 C10 1.508(2)
C10 H10A 0.9798
C10 H10B 0.9798
C10 H10C 0.9801
C11 C12 1.391(2)
C11 C16 1.388(2)
C12 H12 0.9499
C12 C13 1.386(2)
C13 H13 0.9500
C13 C14 1.385(3)
C14 H14 0.9503
C14 C15 1.379(3)
C15 H15 0.9500
C15 C16 1.397(2)
C16 H16 0.9500
C17 C18 1.395(2)
C17 C22 1.390(2)
C18 H18 0.9499
C18 C19 1.386(2)
C19 H19 0.9500
C19 C20 1.381(2)
C20 C21 1.383(2)
C21 H21 0.9500
C21 C22 1.388(2)
C22 H22 0.9502

loop_
_geom_torsion_atom_site_label_1
_geom_torsion_atom_site_label_2
_geom_torsion_atom_site_label_3
_geom_torsion_atom_site_label_4
_geom_torsion
C2 N1 C1 C11 -100.79(16)
N1 C1 C11 C16 33.5(2)
